data_1550743
loop_
_publ_author_name
'Heider, Yannic'
'Poitiers, Nadine Elisabeth'
'Willmes, Philipp'
'Leszczynska, Kinga'
'Huch, Volker'
'Scheschkewitz, David'

_publ_section_title
;
 Site-Selective Functionalization of Si6R6 Siliconoids
;
_journal_name_full 'Chemical Science'
_journal_paper_doi 10.1039/C8SC05591B
_journal_year 2019
_chemical_formula_moiety 'C78 H124 Si7, C6 H14'
_chemical_formula_sum 'C84 H138 Si7'
_chemical_formula_weight 1344.57
_chemical_properties_physical Air-sensitive,Moisture-sensitive
_space_group_crystal_system monoclinic
_space_group_IT_number 14
_space_group_name_Hall '-P 2ybc'
_space_group_name_H-M_alt 'P 1 21/c 1'
_symmetry_space_group_name_Hall '-P 2ybc'
_symmetry_space_group_name_H-M 'P 1 21/c 1'
_atom_sites_solution_hydrogens mixed
_audit_creation_method SHELXL-2014/6
_audit_update_record
;
2018-11-06 deposited with the CCDC.    2019-03-07 downloaded from the CCDC.
;
_cell_angle_alpha 90
_cell_angle_beta 95.4324(13)
_cell_angle_gamma 90
_cell_formula_units_Z 4
_cell_length_a 21.0070(7)
_cell_length_b 20.4182(7)
_cell_length_c 19.9183(7)
_cell_measurement_reflns_used 9960
_cell_measurement_temperature 152(2)
_cell_measurement_theta_max 28.74
_cell_measurement_theta_min 2.34
_cell_volume 8505.1(5)
_computing_cell_refinement 'Bruker SAINT'
_computing_data_collection 'Bruker APEX2'
_computing_data_reduction 'Bruker SAINT'
_computing_molecular_graphics 'Bruker SHELXTL'
_computing_publication_material 'Bruker SHELXTL'
_computing_structure_refinement 'SHELXL-2014/6 (Sheldrick, 2014)'
_computing_structure_solution 'SHELXS-97 (Sheldrick 2008)'
_diffrn_ambient_temperature 152(2)
_diffrn_measured_fraction_theta_full 1.000
_diffrn_measured_fraction_theta_max 1.000
_diffrn_measurement_device_type 'Bruker APEX-II CCD'
_diffrn_measurement_method '\f and \w scans'
_diffrn_radiation_type MoK\a
_diffrn_radiation_wavelength 0.71073
_diffrn_reflns_av_R_equivalents 0.0376
_diffrn_reflns_av_unetI/netI 0.0446
_diffrn_reflns_Laue_measured_fraction_full 1.000
_diffrn_reflns_Laue_measured_fraction_max 1.000
_diffrn_reflns_limit_h_max 28
_diffrn_reflns_limit_h_min -27
_diffrn_reflns_limit_k_max 25
_diffrn_reflns_limit_k_min -27
_diffrn_reflns_limit_l_max 26
_diffrn_reflns_limit_l_min -24
_diffrn_reflns_number 68739
_diffrn_reflns_point_group_measured_fraction_full 1.000
_diffrn_reflns_point_group_measured_fraction_max 1.000
_diffrn_reflns_theta_full 25.242
_diffrn_reflns_theta_max 28.755
_diffrn_reflns_theta_min 0.974
_exptl_absorpt_coefficient_mu 0.152
_exptl_absorpt_correction_T_max 0.7458
_exptl_absorpt_correction_T_min 0.6844
_exptl_absorpt_correction_type multi-scan
_exptl_absorpt_process_details 'SADABS 2014/5'
_exptl_crystal_colour orange
_exptl_crystal_density_diffrn 1.050
_exptl_crystal_description block
_exptl_crystal_F_000 2960
_exptl_crystal_recrystallization_method 'Re-crystallisation from solvent: hexane'
_exptl_crystal_size_max 0.480
_exptl_crystal_size_mid 0.380
_exptl_crystal_size_min 0.166
_refine_diff_density_max 0.783
_refine_diff_density_min -0.504
_refine_diff_density_rms 0.058
_refine_ls_extinction_method none
_refine_ls_goodness_of_fit_ref 1.032
_refine_ls_hydrogen_treatment mixed
_refine_ls_matrix_type full
_refine_ls_number_parameters 1278
_refine_ls_number_reflns 22100
_refine_ls_number_restraints 26
_refine_ls_restrained_S_all 1.041
_refine_ls_R_factor_all 0.0737
_refine_ls_R_factor_gt 0.0473
_refine_ls_shift/su_max 0.053
_refine_ls_shift/su_mean 0.001
_refine_ls_structure_factor_coef Fsqd
_refine_ls_weighting_details 'w=1/[\s^2^(Fo^2^)+(0.0584P)^2^+5.1392P] where P=(Fo^2^+2Fc^2^)/3'
_refine_ls_weighting_scheme calc
_refine_ls_wR_factor_gt 0.1158
_refine_ls_wR_factor_ref 0.1319
_reflns_Friedel_coverage 0.000
_reflns_number_gt 16441
_reflns_number_total 22100
_reflns_threshold_expression 'I > 2\s(I)'
_cod_data_source_file c8sc05591b2.cif
_cod_data_source_block sh3668
_cod_database_code 1550743
_shelx_space_group_comment
; 
The symmetry employed for this shelxl refinement is uniquely defined 
by the following loop, which should always be used as a source of 
symmetry information in preference to the above space-group names. 
They are only intended as comments. 
;
_shelx_estimated_absorpt_t_min 0.931
_shelx_estimated_absorpt_t_max 0.975
_shelxl_version_number 2014/6

loop_
_space_group_symop_operation_xyz
'x, y, z'
'-x, y+1/2, -z+1/2'
'-x, -y, -z'
'x, -y-1/2, z-1/2'

loop_
_atom_site_label
_atom_site_type_symbol
_atom_site_fract_x
_atom_site_fract_y
_atom_site_fract_z
_atom_site_U_iso_or_equiv
_atom_site_adp_type
_atom_site_occupancy
_atom_site_site_symmetry_order
_atom_site_calc_flag
_atom_site_refinement_flags_posn
_atom_site_refinement_flags_adp
_atom_site_refinement_flags_occupancy
_atom_site_disorder_assembly
_atom_site_disorder_group
Si1 Si 0.22536(2) 0.51956(2) 0.62247(2) 0.01723(10) Uani 1 1 d . . . . .
Si2 Si 0.27727(2) 0.61798(2) 0.60408(2) 0.01716(10) Uani 1 1 d . . . . .
Si3 Si 0.34350(2) 0.52414(2) 0.59199(2) 0.01631(10) Uani 1 1 d . . . . .
Si4 Si 0.26348(2) 0.45618(2) 0.53754(2) 0.01571(9) Uani 1 1 d . . . . .
Si5 Si 0.28256(2) 0.36858(2) 0.61542(2) 0.01418(9) Uani 1 1 d . . . . .
Si6 Si 0.31076(2) 0.46282(2) 0.68154(2) 0.01643(10) Uani 1 1 d . . . . .
Si7 Si 0.32462(3) 0.69016(3) 0.68758(3) 0.02862(12) Uani 1 1 d . . . . .
C1 C 0.32566(8) 0.47438(8) 0.77620(8) 0.0193(3) Uani 1 1 d . . . . .
C2 C 0.38729(9) 0.48790(9) 0.80798(9) 0.0220(3) Uani 1 1 d . . . . .
C3 C 0.39467(10) 0.50358(10) 0.87633(9) 0.0269(4) Uani 1 1 d . . . . .
C4 C 0.34342(10) 0.50599(10) 0.91521(9) 0.0290(4) Uani 1 1 d . . . . .
C5 C 0.28363(10) 0.48959(10) 0.88436(10) 0.0287(4) Uani 1 1 d . . . . .
C6 C 0.27352(9) 0.47333(9) 0.81649(9) 0.0225(4) Uani 1 1 d . . . . .
C7 C 0.44696(9) 0.48625(10) 0.77025(9) 0.0252(4) Uani 1 1 d . . . . .
C8 C 0.46961(14) 0.55442(13) 0.75414(16) 0.0470(6) Uani 1 1 d . . . . .
C9 C 0.50090(12) 0.44684(15) 0.80746(13) 0.0436(6) Uani 1 1 d . . . . .
C10 C 0.35266(12) 0.52789(12) 0.98836(10) 0.0396(5) Uani 1 1 d . . . . .
C11 C 0.33518(19) 0.59923(16) 0.99388(17) 0.0629(8) Uani 1 1 d . . . . .
C12 C 0.31680(15) 0.48506(18) 1.03507(12) 0.0513(7) Uani 1 1 d . . . . .
C13 C 0.20581(9) 0.45536(9) 0.78941(9) 0.0241(4) Uani 1 1 d . . . . .
C14 C 0.16242(11) 0.51535(11) 0.78783(12) 0.0340(5) Uani 1 1 d . . . . .
C15 C 0.17910(11) 0.39929(11) 0.82950(11) 0.0337(5) Uani 1 1 d . . . . .
C16 C 0.25335(8) 0.45594(8) 0.44192(8) 0.0191(3) Uani 1 1 d . . . . .
C17 C 0.19508(9) 0.47159(9) 0.40428(9) 0.0239(4) Uani 1 1 d . . . . .
C18 C 0.19338(10) 0.47803(10) 0.33412(10) 0.0301(4) Uani 1 1 d . . . . .
C19 C 0.24697(11) 0.46868(10) 0.29975(9) 0.0305(4) Uani 1 1 d . . . . .
C20 C 0.30286(10) 0.45007(9) 0.33644(9) 0.0267(4) Uani 1 1 d . . . . .
C21 C 0.30752(9) 0.44314(8) 0.40657(8) 0.0208(3) Uani 1 1 d . . . . .
C22 C 0.13355(9) 0.48223(10) 0.43700(10) 0.0268(4) Uani 1 1 d . . . . .
C23 C 0.07869(11) 0.44051(13) 0.40447(13) 0.0379(5) Uani 1 1 d . . . . .
C24 C 0.11465(13) 0.55387(12) 0.43509(17) 0.0454(6) Uani 1 1 d . . . . .
C25 C 0.24710(13) 0.48029(12) 0.22398(10) 0.0402(5) Uani 1 1 d . . . . .
C26 C 0.19665(14) 0.44279(13) 0.18267(11) 0.0505(6) Uani 1 1 d . . . . .
H34 H 0.1544 0.4575 0.1935 0.076 Uiso 1 1 calc R U . . .
H35 H 0.2015 0.3960 0.1927 0.076 Uiso 1 1 calc R U . . .
H36 H 0.2008 0.4503 0.1347 0.076 Uiso 1 1 calc R U . . .
C27 C 0.2451(2) 0.55300(14) 0.20952(13) 0.0603(9) Uani 1 1 d . . . . .
C28 C 0.37213(9) 0.42248(9) 0.44070(9) 0.0221(4) Uani 1 1 d . . . . .
C29 C 0.42198(10) 0.47646(10) 0.43655(11) 0.0297(4) Uani 1 1 d . . . . .
C30 C 0.39648(11) 0.35875(10) 0.41197(11) 0.0310(4) Uani 1 1 d . . . . .
C31 C 0.23269(8) 0.66547(8) 0.53200(8) 0.0180(3) Uani 1 1 d . . . . .
C32 C 0.17208(8) 0.69158(9) 0.54274(9) 0.0219(3) Uani 1 1 d . . . . .
C33 C 0.13518(9) 0.72200(10) 0.48976(10) 0.0272(4) Uani 1 1 d . . . . .
C34 C 0.15594(9) 0.72877(10) 0.42657(10) 0.0287(4) Uani 1 1 d . . . . .
C35 C 0.21634(9) 0.70543(10) 0.41705(10) 0.0282(4) Uani 1 1 d . . . . .
C36 C 0.25488(8) 0.67389(9) 0.46774(9) 0.0211(3) Uani 1 1 d . . . . .
C37 C 0.14288(9) 0.68617(10) 0.60973(10) 0.0284(4) Uani 1 1 d . . . . .
C38 C 0.11668(14) 0.75189(14) 0.63203(13) 0.0442(6) Uani 1 1 d . . . . .
C39 C 0.08995(11) 0.63488(13) 0.60660(13) 0.0398(5) Uani 1 1 d . . . . .
C40 C 0.11233(11) 0.75776(12) 0.36899(11) 0.0367(5) Uani 1 1 d . . . . .
C41 C 0.14557(14) 0.80903(14) 0.32966(15) 0.0500(6) Uani 1 1 d . . . . .
C42 C 0.08549(13) 0.70411(14) 0.32189(13) 0.0461(6) Uani 1 1 d . . . . .
C43 C 0.32117(9) 0.65172(10) 0.45314(9) 0.0258(4) Uani 1 1 d . . . . .
C44 C 0.36864(12) 0.70608(19) 0.46950(18) 0.0831(13) Uani 1 1 d . . . . .
H44A H 0.4120 0.6898 0.4655 0.125 Uiso 1 1 calc R U . . .
H44B H 0.3653 0.7214 0.5157 0.125 Uiso 1 1 calc R U . . .
H44C H 0.3595 0.7424 0.4379 0.125 Uiso 1 1 calc R U . . .
C45 C 0.32533(11) 0.62771(12) 0.38179(11) 0.0338(5) Uani 1 1 d . . . . .
C46 C 0.40897(12) 0.70530(13) 0.66862(13) 0.0485(6) Uani 1 1 d . . . . .
H70 H 0.4092 0.7367 0.6314 0.073 Uiso 1 1 calc R U . . .
H71 H 0.4283 0.6640 0.6558 0.073 Uiso 1 1 calc R U . . .
H72 H 0.4336 0.7231 0.7087 0.073 Uiso 1 1 calc R U . . .
C47 C 0.28385(18) 0.77181(13) 0.68361(17) 0.0559(8) Uani 1 1 d . . . . .
C48 C 0.32158(14) 0.65674(13) 0.77426(11) 0.0394(5) Uani 1 1 d . . . . .
C49 C 0.22127(8) 0.32028(8) 0.66146(8) 0.0158(3) Uani 1 1 d . . . . .
C50 C 0.15376(8) 0.32312(8) 0.64904(8) 0.0180(3) Uani 1 1 d . . . . .
C51 C 0.11564(8) 0.28475(9) 0.68688(9) 0.0213(3) Uani 1 1 d . . . . .
C52 C 0.14114(8) 0.24188(9) 0.73646(9) 0.0210(3) Uani 1 1 d . . . . .
C53 C 0.20664(8) 0.23894(9) 0.74835(9) 0.0199(3) Uani 1 1 d . . . . .
C54 C 0.24706(8) 0.27747(8) 0.71291(8) 0.0167(3) Uani 1 1 d . . . . .
C55 C 0.11856(8) 0.36597(9) 0.59511(9) 0.0227(4) Uani 1 1 d . . . . .
C56 C 0.08180(10) 0.42078(11) 0.62601(12) 0.0325(4) Uani 1 1 d . . . . .
C57 C 0.07296(10) 0.32645(12) 0.54628(11) 0.0315(4) Uani 1 1 d . . . . .
C58 C 0.09815(9) 0.20074(10) 0.77721(10) 0.0283(4) Uani 1 1 d . . . . .
C59 C 0.06237(10) 0.24350(12) 0.82326(11) 0.0345(5) Uani 1 1 d . . . . .
C60 C 0.05132(12) 0.15926(12) 0.73217(14) 0.0415(5) Uani 1 1 d . . . . .
C61 C 0.31865(8) 0.26967(9) 0.73212(9) 0.0203(3) Uani 1 1 d . . . . .
C62 C 0.33751(10) 0.28898(11) 0.80545(10) 0.0287(4) Uani 1 1 d . . . . .
C63 C 0.34048(10) 0.20012(10) 0.71740(11) 0.0298(4) Uani 1 1 d . . . . .
C64 C 0.33635(8) 0.30542(8) 0.57794(8) 0.0157(3) Uani 1 1 d . . . . .
C65 C 0.30572(8) 0.26079(8) 0.53122(8) 0.0168(3) Uani 1 1 d . . . . .
C66 C 0.34122(8) 0.21325(9) 0.50063(9) 0.0202(3) Uani 1 1 d . . . . .
C67 C 0.40685(8) 0.20845(9) 0.51412(9) 0.0215(3) Uani 1 1 d . . . . .
C68 C 0.43684(8) 0.25237(9) 0.55996(9) 0.0213(3) Uani 1 1 d . . . . .
C69 C 0.40349(8) 0.29994(8) 0.59230(8) 0.0174(3) Uani 1 1 d . . . . .
C70 C 0.23386(8) 0.26081(9) 0.51186(9) 0.0191(3) Uani 1 1 d . . . . .
C71 C 0.20348(10) 0.19733(11) 0.53409(12) 0.0322(4) Uani 1 1 d . . . . .
C72 C 0.21760(10) 0.27299(11) 0.43657(10) 0.0276(4) Uani 1 1 d . . . . .
C73 C 0.44488(9) 0.15716(10) 0.48015(10) 0.0282(4) Uani 1 1 d . . . . .
C74 C 0.49521(11) 0.18892(13) 0.44019(13) 0.0382(5) Uani 1 1 d . . . . .
C75 C 0.47564(13) 0.10861(12) 0.53116(15) 0.0449(6) Uani 1 1 d . . . . .
C76 C 0.44248(8) 0.34401(9) 0.64221(9) 0.0203(3) Uani 1 1 d . . . . .
C77 C 0.47798(9) 0.39628(10) 0.60612(11) 0.0262(4) Uani 1 1 d . . . . .
C78 C 0.48914(11) 0.30543(11) 0.69078(11) 0.0316(4) Uani 1 1 d . . . . .
H1 H 0.4390(11) 0.5134(11) 0.8964(11) 0.029(6) Uiso 1 1 d . . . . .
H2 H 0.2473(11) 0.4915(11) 0.9094(11) 0.029(6) Uiso 1 1 d . . . . .
H3 H 0.4371(10) 0.4653(11) 0.7288(12) 0.030(6) Uiso 1 1 d . . . . .
H4 H 0.5096(15) 0.5526(15) 0.7286(15) 0.069(9) Uiso 1 1 d . . . . .
H5 H 0.4799(12) 0.5759(13) 0.7926(13) 0.039(7) Uiso 1 1 d . . . . .
H6 H 0.4334(16) 0.5808(17) 0.7287(16) 0.077(10) Uiso 1 1 d . . . . .
H7 H 0.4853(14) 0.4027(16) 0.8189(15) 0.064(9) Uiso 1 1 d . . . . .
H8 H 0.5155(13) 0.4676(14) 0.8486(15) 0.057(8) Uiso 1 1 d . . . . .
H9 H 0.5374(14) 0.4442(14) 0.7801(14) 0.058(8) Uiso 1 1 d . . . . .
H10 H 0.4009(12) 0.5238(12) 1.0040(12) 0.043(7) Uiso 1 1 d . . . . .
H11 H 0.3551(15) 0.6281(16) 0.9642(16) 0.070(10) Uiso 1 1 d . . . . .
H12 H 0.3409(15) 0.6143(16) 1.0417(17) 0.076(10) Uiso 1 1 d . . . . .
H13 H 0.2875(14) 0.6066(14) 0.9813(14) 0.054(8) Uiso 1 1 d . . . . .
H14 H 0.3266(17) 0.4363(19) 1.0302(17) 0.090(12) Uiso 1 1 d . . . . .
H15 H 0.3279(14) 0.4974(15) 1.0820(16) 0.063(9) Uiso 1 1 d . . . . .
H16 H 0.2741(15) 0.4940(15) 1.0268(15) 0.062(9) Uiso 1 1 d . . . . .
H17 H 0.2064(8) 0.4402(9) 0.7444(9) 0.011(4) Uiso 1 1 d . . . . .
H18 H 0.1780(11) 0.5520(12) 0.7610(11) 0.033(6) Uiso 1 1 d . . . . .
H19 H 0.1616(11) 0.5318(12) 0.8331(13) 0.041(7) Uiso 1 1 d . . . . .
H20 H 0.1196(12) 0.5034(11) 0.7691(12) 0.035(6) Uiso 1 1 d . . . . .
H21 H 0.1377(13) 0.3874(13) 0.8065(13) 0.046(7) Uiso 1 1 d . . . . .
H22 H 0.2105(13) 0.3605(14) 0.8299(14) 0.060(8) Uiso 1 1 d . . . . .
H23 H 0.1759(11) 0.4107(11) 0.8751(12) 0.034(6) Uiso 1 1 d . . . . .
H24 H 0.1413(10) 0.4699(10) 0.4821(11) 0.026(5) Uiso 1 1 d . . . . .
H25 H 0.0908(12) 0.3940(14) 0.4059(12) 0.043(7) Uiso 1 1 d . . . . .
H26 H 0.0675(14) 0.4556(15) 0.3574(16) 0.065(9) Uiso 1 1 d . . . . .
H27 H 0.0431(11) 0.4467(11) 0.4279(11) 0.026(5) Uiso 1 1 d . . . . .
H28 H 0.1073(14) 0.5668(15) 0.3882(16) 0.067(10) Uiso 1 1 d . . . . .
H29 H 0.0793(12) 0.5601(12) 0.4577(12) 0.039(7) Uiso 1 1 d . . . . .
H30 H 0.1490(14) 0.5819(14) 0.4576(14) 0.057(8) Uiso 1 1 d . . . . .
H31 H 0.1529(10) 0.4901(10) 0.3134(11) 0.026(5) Uiso 1 1 d . . . . .
H32 H 0.3414(10) 0.4424(10) 0.3114(11) 0.028(6) Uiso 1 1 d . . . . .
H33 H 0.2838(18) 0.4517(18) 0.1983(18) 0.099(12) Uiso 1 1 d . . . . .
H37 H 0.2480(13) 0.5603(14) 0.1618(16) 0.061(8) Uiso 1 1 d . . . . .
H38 H 0.2853(17) 0.5737(18) 0.2341(18) 0.089(12) Uiso 1 1 d . . . . .
H39 H 0.2077(17) 0.5703(17) 0.2231(17) 0.078(12) Uiso 1 1 d . . . . .
H40 H 0.3673(9) 0.4135(10) 0.4871(10) 0.021(5) Uiso 1 1 d . . . . .
H41 H 0.4101(11) 0.5168(12) 0.4590(12) 0.039(6) Uiso 1 1 d . . . . .
H42 H 0.4279(11) 0.4862(12) 0.3889(12) 0.037(6) Uiso 1 1 d . . . . .
H43 H 0.4648(12) 0.4616(12) 0.4582(12) 0.043(7) Uiso 1 1 d . . . . .
H44 H 0.3659(12) 0.3247(13) 0.4128(12) 0.043(7) Uiso 1 1 d . . . . .
H45 H 0.4036(11) 0.3648(12) 0.3638(13) 0.040(7) Uiso 1 1 d . . . . .
H46 H 0.4383(13) 0.3445(13) 0.4371(13) 0.051(7) Uiso 1 1 d . . . . .
H47 H 0.0919(10) 0.7382(10) 0.4984(10) 0.024(5) Uiso 1 1 d . . . . .
H48 H 0.2304(10) 0.7108(11) 0.3755(11) 0.029(6) Uiso 1 1 d . . . . .
H49 H 0.1765(10) 0.6723(10) 0.6449(11) 0.026(5) Uiso 1 1 d . . . . .
H50 H 0.1491(14) 0.7857(14) 0.6282(14) 0.054(8) Uiso 1 1 d . . . . .
H51 H 0.1061(12) 0.7488(12) 0.6780(13) 0.045(7) Uiso 1 1 d . . . . .
H52 H 0.0770(13) 0.7641(13) 0.6025(13) 0.051(7) Uiso 1 1 d . . . . .
H53 H 0.0550(12) 0.6493(12) 0.5743(13) 0.042(7) Uiso 1 1 d . . . . .
H54 H 0.0724(12) 0.6300(12) 0.6487(13) 0.046(7) Uiso 1 1 d . . . . .
H55 H 0.1044(12) 0.5938(14) 0.5953(13) 0.046(7) Uiso 1 1 d . . . . .
H56 H 0.0751(12) 0.7795(13) 0.3896(12) 0.046(7) Uiso 1 1 d . . . . .
H57 H 0.0579(15) 0.6730(16) 0.3501(16) 0.074(10) Uiso 1 1 d . . . . .
H58 H 0.1213(14) 0.6841(15) 0.3008(14) 0.061(9) Uiso 1 1 d . . . . .
H59 H 0.0550(14) 0.7245(14) 0.2817(14) 0.060(8) Uiso 1 1 d . . . . .
H60 H 0.1821(16) 0.7861(17) 0.3027(17) 0.084(11) Uiso 1 1 d . . . . .
H61 H 0.1130(15) 0.8307(15) 0.2956(15) 0.067(9) Uiso 1 1 d . . . . .
H62 H 0.1628(16) 0.8412(17) 0.3650(17) 0.081(11) Uiso 1 1 d . . . . .
H63 H 0.3310(12) 0.6133(13) 0.4821(13) 0.045(7) Uiso 1 1 d . . . . .
H67 H 0.3676(11) 0.6087(12) 0.3768(11) 0.035(6) Uiso 1 1 d . . . . .
H68 H 0.2953(14) 0.5977(15) 0.3669(14) 0.061(9) Uiso 1 1 d . . . . .
H69 H 0.3187(13) 0.6614(14) 0.3509(14) 0.051(8) Uiso 1 1 d . . . . .
H73 H 0.3128(15) 0.8013(17) 0.7060(16) 0.072(10) Uiso 1 1 d . . . . .
H74 H 0.2427(18) 0.7689(17) 0.7033(18) 0.087(12) Uiso 1 1 d . . . . .
H75 H 0.2787(14) 0.7846(16) 0.6380(17) 0.070(10) Uiso 1 1 d . . . . .
H76 H 0.2811(17) 0.6503(16) 0.7858(16) 0.078(11) Uiso 1 1 d . . . . .
H77 H 0.3423(14) 0.6169(15) 0.7798(14) 0.058(8) Uiso 1 1 d . . . . .
H78 H 0.3430(14) 0.6853(15) 0.8045(15) 0.062(9) Uiso 1 1 d . . . . .
H79 H 0.0703(10) 0.2879(10) 0.6778(10) 0.019(5) Uiso 1 1 d . . . . .
H80 H 0.2251(9) 0.2093(10) 0.7809(10) 0.018(5) Uiso 1 1 d . . . . .
H81 H 0.1488(10) 0.3857(10) 0.5688(11) 0.026(5) Uiso 1 1 d . . . . .
H82 H 0.1121(13) 0.4472(13) 0.6580(14) 0.052(8) Uiso 1 1 d . . . . .
H83 H 0.0501(12) 0.4037(12) 0.6506(12) 0.040(7) Uiso 1 1 d . . . . .
H84 H 0.0623(13) 0.4516(14) 0.5916(14) 0.053(8) Uiso 1 1 d . . . . .
H85 H 0.0927(13) 0.2913(14) 0.5241(13) 0.050(7) Uiso 1 1 d . . . . .
H86 H 0.0385(11) 0.3016(12) 0.5690(12) 0.038(6) Uiso 1 1 d . . . . .
H87 H 0.0497(11) 0.3544(11) 0.5129(12) 0.034(6) Uiso 1 1 d . . . . .
H88 H 0.1255(10) 0.1730(10) 0.8055(10) 0.023(5) Uiso 1 1 d . . . . .
H89 H 0.0312(11) 0.2744(11) 0.7980(11) 0.034(6) Uiso 1 1 d . . . . .
H90 H 0.0402(12) 0.2185(13) 0.8521(13) 0.047(7) Uiso 1 1 d . . . . .
H91 H 0.0907(13) 0.2704(13) 0.8515(13) 0.046(7) Uiso 1 1 d . . . . .
H92 H 0.0287(13) 0.1308(13) 0.7579(13) 0.051(7) Uiso 1 1 d . . . . .
H93 H 0.0200(13) 0.1892(14) 0.7000(14) 0.055(8) Uiso 1 1 d . . . . .
H94 H 0.0743(13) 0.1307(13) 0.7065(13) 0.048(8) Uiso 1 1 d . . . . .
H95 H 0.3404(9) 0.2993(9) 0.7054(9) 0.015(5) Uiso 1 1 d . . . . .
H96 H 0.3174(11) 0.2596(11) 0.8348(11) 0.031(6) Uiso 1 1 d . . . . .
H97 H 0.3836(11) 0.2851(11) 0.8155(11) 0.035(6) Uiso 1 1 d . . . . .
H98 H 0.3265(12) 0.3342(14) 0.8139(13) 0.049(7) Uiso 1 1 d . . . . .
H99 H 0.3846(12) 0.1956(12) 0.7312(12) 0.042(7) Uiso 1 1 d . . . . .
H100 H 0.3185(11) 0.1664(11) 0.7447(11) 0.033(6) Uiso 1 1 d . . . . .
H101 H 0.3316(11) 0.1884(12) 0.6693(13) 0.041(7) Uiso 1 1 d . . . . .
H102 H 0.3177(9) 0.1822(10) 0.4682(10) 0.022(5) Uiso 1 1 d . . . . .
H103 H 0.4823(10) 0.2499(10) 0.5704(10) 0.024(5) Uiso 1 1 d . . . . .
H104 H 0.2171(9) 0.2969(10) 0.5346(10) 0.017(5) Uiso 1 1 d . . . . .
H105 H 0.2097(12) 0.1919(13) 0.5818(14) 0.045(7) Uiso 1 1 d . . . . .
H106 H 0.2217(11) 0.1573(13) 0.5113(12) 0.041(7) Uiso 1 1 d . . . . .
H107 H 0.1574(13) 0.1966(13) 0.5227(13) 0.047(7) Uiso 1 1 d . . . . .
H108 H 0.1727(13) 0.2764(12) 0.4267(12) 0.044(7) Uiso 1 1 d . . . . .
H109 H 0.2394(12) 0.3105(12) 0.4223(12) 0.039(6) Uiso 1 1 d . . . . .
H110 H 0.2299(11) 0.2351(12) 0.4100(12) 0.036(6) Uiso 1 1 d . . . . .
H111 H 0.4149(10) 0.1335(11) 0.4492(11) 0.028(6) Uiso 1 1 d . . . . .
H112 H 0.4762(12) 0.2208(13) 0.4042(13) 0.047(7) Uiso 1 1 d . . . . .
H113 H 0.5173(13) 0.1553(14) 0.4179(14) 0.056(8) Uiso 1 1 d . . . . .
H114 H 0.5248(12) 0.2118(12) 0.4689(12) 0.041(7) Uiso 1 1 d . . . . .
H115 H 0.4946(14) 0.0732(15) 0.5083(14) 0.060(8) Uiso 1 1 d . . . . .
H116 H 0.5079(14) 0.1288(14) 0.5610(14) 0.055(8) Uiso 1 1 d . . . . .
H117 H 0.4441(12) 0.0917(13) 0.5587(13) 0.042(7) Uiso 1 1 d . . . . .
H118 H 0.4128(9) 0.3662(9) 0.6687(9) 0.016(5) Uiso 1 1 d . . . . .
H119 H 0.4494(11) 0.4235(12) 0.5782(12) 0.036(6) Uiso 1 1 d . . . . .
H120 H 0.5058(11) 0.3765(12) 0.5771(12) 0.035(6) Uiso 1 1 d . . . . .
H121 H 0.5018(11) 0.4234(12) 0.6375(12) 0.037(6) Uiso 1 1 d . . . . .
H122 H 0.5219(13) 0.2879(13) 0.6684(13) 0.047(7) Uiso 1 1 d . . . . .
H123 H 0.5111(12) 0.3345(13) 0.7253(12) 0.043(7) Uiso 1 1 d . . . . .
H124 H 0.4685(12) 0.2725(12) 0.7135(12) 0.039(7) Uiso 1 1 d . . . . .
C79A C 1.0366(4) 0.5812(4) 0.1980(4) 0.085(2) Uiso 0.551(4) 1 d D U P A 1
H79A H 1.0679 0.5709 0.2361 0.127 Uiso 0.551(4) 1 calc R U P A 1
H79B H 1.0560 0.6108 0.1669 0.127 Uiso 0.551(4) 1 calc R U P A 1
H79C H 0.9993 0.6024 0.2145 0.127 Uiso 0.551(4) 1 calc R U P A 1
C80A C 1.0156(3) 0.5177(3) 0.1608(3) 0.0761(15) Uiso 0.551(4) 1 d D U P A 1
H80A H 1.0538 0.4961 0.1455 0.091 Uiso 0.551(4) 1 calc R U P A 1
H80B H 0.9972 0.4878 0.1930 0.091 Uiso 0.551(4) 1 calc R U P A 1
C81A C 0.9686(3) 0.5269(3) 0.1024(3) 0.0758(15) Uiso 0.551(4) 1 d D U P A 1
H81A H 0.9314 0.5510 0.1172 0.091 Uiso 0.551(4) 1 calc R U P A 1
H81B H 0.9879 0.5546 0.0690 0.091 Uiso 0.551(4) 1 calc R U P A 1
C82A C 0.9455(3) 0.4661(3) 0.0691(3) 0.0763(17) Uiso 0.551(4) 1 d D U P A 1
H82A H 0.9292 0.4368 0.1032 0.092 Uiso 0.551(4) 1 calc R U P A 1
H82B H 0.9819 0.4438 0.0507 0.092 Uiso 0.551(4) 1 calc R U P A 1
C83A C 0.8925(3) 0.4766(3) 0.0120(3) 0.0793(18) Uiso 0.551(4) 1 d D U P A 1
H83A H 0.8556 0.4977 0.0306 0.095 Uiso 0.551(4) 1 calc R U P A 1
H83B H 0.9083 0.5070 -0.0215 0.095 Uiso 0.551(4) 1 calc R U P A 1
C84A C 0.8698(5) 0.4130(5) -0.0242(5) 0.123(3) Uiso 0.551(4) 1 d D U P A 1
H84A H 0.8361 0.4231 -0.0601 0.185 Uiso 0.551(4) 1 calc R U P A 1
H84B H 0.9059 0.3923 -0.0438 0.185 Uiso 0.551(4) 1 calc R U P A 1
H84C H 0.8531 0.3830 0.0083 0.185 Uiso 0.551(4) 1 calc R U P A 1
C79B C 1.0234(5) 0.5489(6) 0.2135(5) 0.096(3) Uiso 0.449(4) 1 d D U P A 2
H79D H 0.9906 0.5642 0.2417 0.144 Uiso 0.449(4) 1 calc R U P A 2
H79E H 1.0212 0.5012 0.2094 0.144 Uiso 0.449(4) 1 calc R U P A 2
H79F H 1.0658 0.5617 0.2342 0.144 Uiso 0.449(4) 1 calc R U P A 2
C80B C 1.0112(5) 0.5821(6) 0.1385(5) 0.109(2) Uiso 0.449(4) 1 d D U P A 2
H80C H 0.9674 0.5700 0.1198 0.131 Uiso 0.449(4) 1 calc R U P A 2
H80D H 1.0118 0.6302 0.1446 0.131 Uiso 0.449(4) 1 calc R U P A 2
C81B C 1.0519(5) 0.5675(6) 0.0901(5) 0.114(2) Uiso 0.449(4) 1 d D U P A 2
H81C H 1.0558 0.5193 0.0867 0.136 Uiso 0.449(4) 1 calc R U P A 2
H81D H 1.0948 0.5852 0.1047 0.136 Uiso 0.449(4) 1 calc R U P A 2
C82B C 1.0305(6) 0.5938(8) 0.0236(6) 0.157(4) Uiso 0.449(4) 1 d D U P A 2
H82C H 1.0263 0.6420 0.0269 0.188 Uiso 0.449(4) 1 calc R U P A 2
H82D H 0.9877 0.5758 0.0088 0.188 Uiso 0.449(4) 1 calc R U P A 2
C83B C 1.0761(7) 0.5776(9) -0.0291(8) 0.176(4) Uiso 0.449(4) 1 d D U P A 2
H83C H 1.0646 0.6057 -0.0689 0.212 Uiso 0.449(4) 1 calc R U P A 2
H83D H 1.0681 0.5317 -0.0435 0.212 Uiso 0.449(4) 1 calc R U P A 2
C84B C 1.1490(8) 0.5852(11) -0.0092(11) 0.218(8) Uiso 0.449(4) 1 d D U P A 2
H84D H 1.1725 0.5732 -0.0476 0.327 Uiso 0.449(4) 1 calc R U P A 2
H84E H 1.1585 0.6308 0.0035 0.327 Uiso 0.449(4) 1 calc R U P A 2
H84F H 1.1620 0.5565 0.0290 0.327 Uiso 0.449(4) 1 calc R U P A 2

loop_
_atom_site_aniso_label
_atom_site_aniso_U_11
_atom_site_aniso_U_22
_atom_site_aniso_U_33
_atom_site_aniso_U_23
_atom_site_aniso_U_13
_atom_site_aniso_U_12
Si1 0.0176(2) 0.0173(2) 0.0171(2) 0.00173(17) 0.00318(17) 0.00005(17)
Si2 0.0195(2) 0.0155(2) 0.0165(2) 0.00033(17) 0.00215(17) 0.00009(17)
Si3 0.0166(2) 0.0162(2) 0.0161(2) 0.00038(16) 0.00196(17) -0.00140(16)
Si4 0.0183(2) 0.0154(2) 0.0132(2) 0.00148(16) 0.00057(16) -0.00138(17)
Si5 0.0142(2) 0.0147(2) 0.0137(2) 0.00167(16) 0.00158(16) -0.00058(16)
Si6 0.0192(2) 0.0166(2) 0.0134(2) 0.00093(16) 0.00093(17) -0.00109(17)
Si7 0.0387(3) 0.0203(2) 0.0258(3) -0.0035(2) -0.0019(2) -0.0022(2)
C1 0.0252(9) 0.0178(8) 0.0150(8) 0.0011(6) 0.0026(6) -0.0013(6)
C2 0.0251(9) 0.0214(8) 0.0192(8) 0.0015(7) 0.0018(7) -0.0027(7)
C3 0.0310(10) 0.0290(10) 0.0200(9) -0.0018(7) -0.0010(7) -0.0061(8)
C4 0.0385(11) 0.0308(10) 0.0178(9) -0.0046(7) 0.0033(8) -0.0095(8)
C5 0.0331(10) 0.0333(10) 0.0206(9) -0.0049(8) 0.0072(8) -0.0080(8)
C6 0.0271(9) 0.0208(8) 0.0198(8) -0.0012(7) 0.0042(7) -0.0033(7)
C7 0.0239(9) 0.0318(10) 0.0194(9) -0.0023(7) -0.0004(7) -0.0023(7)
C8 0.0459(15) 0.0413(14) 0.0575(17) 0.0020(12) 0.0243(13) -0.0086(11)
C9 0.0366(13) 0.0599(17) 0.0332(12) -0.0019(12) -0.0029(10) 0.0142(12)
C10 0.0456(13) 0.0534(14) 0.0203(10) -0.0136(9) 0.0056(9) -0.0136(11)
C11 0.084(2) 0.0574(18) 0.0477(17) -0.0264(14) 0.0105(16) -0.0100(17)
C12 0.0550(17) 0.080(2) 0.0195(11) -0.0053(12) 0.0077(10) -0.0168(15)
C13 0.0258(9) 0.0284(9) 0.0187(9) -0.0032(7) 0.0064(7) -0.0059(7)
C14 0.0337(11) 0.0357(11) 0.0329(11) -0.0035(9) 0.0056(9) 0.0019(9)
C15 0.0391(12) 0.0345(11) 0.0290(11) 0.0004(9) 0.0109(9) -0.0141(9)
C16 0.0265(9) 0.0156(8) 0.0149(8) 0.0020(6) 0.0005(6) -0.0046(6)
C17 0.0290(9) 0.0206(8) 0.0210(9) 0.0022(7) -0.0034(7) -0.0045(7)
C18 0.0358(11) 0.0281(10) 0.0242(9) 0.0047(8) -0.0084(8) -0.0050(8)
C19 0.0474(12) 0.0272(10) 0.0161(9) 0.0027(7) -0.0009(8) -0.0107(9)
C20 0.0372(11) 0.0255(9) 0.0182(9) -0.0009(7) 0.0063(8) -0.0067(8)
C21 0.0290(9) 0.0167(8) 0.0169(8) -0.0007(6) 0.0027(7) -0.0059(7)
C22 0.0255(9) 0.0293(10) 0.0240(9) 0.0019(8) -0.0060(7) -0.0007(7)
C23 0.0337(12) 0.0396(13) 0.0397(13) -0.0027(10) 0.0004(10) -0.0100(10)
C24 0.0376(13) 0.0321(12) 0.0659(18) -0.0072(12) 0.0018(13) 0.0019(10)
C25 0.0615(15) 0.0412(12) 0.0171(9) 0.0045(9) 0.0000(9) -0.0124(11)
C26 0.0756(19) 0.0522(15) 0.0226(11) 0.0002(10) -0.0008(11) -0.0098(13)
C27 0.119(3) 0.0378(14) 0.0243(12) 0.0088(10) 0.0071(15) -0.0174(17)
C28 0.0272(9) 0.0218(8) 0.0185(8) -0.0006(7) 0.0078(7) -0.0035(7)
C29 0.0293(10) 0.0289(10) 0.0318(11) 0.0004(8) 0.0073(8) -0.0073(8)
C30 0.0394(12) 0.0245(10) 0.0307(11) -0.0022(8) 0.0115(9) 0.0015(9)
C31 0.0190(8) 0.0165(8) 0.0184(8) 0.0012(6) 0.0010(6) 0.0004(6)
C32 0.0229(9) 0.0234(9) 0.0201(8) 0.0018(7) 0.0053(7) 0.0022(7)
C33 0.0238(9) 0.0304(10) 0.0280(10) 0.0031(8) 0.0056(7) 0.0087(8)
C34 0.0269(10) 0.0316(10) 0.0277(10) 0.0070(8) 0.0024(8) 0.0066(8)
C35 0.0281(10) 0.0365(11) 0.0209(9) 0.0088(8) 0.0073(8) 0.0060(8)
C36 0.0197(8) 0.0224(8) 0.0217(8) 0.0020(7) 0.0035(7) 0.0009(7)
C37 0.0263(9) 0.0375(11) 0.0223(9) 0.0048(8) 0.0078(7) 0.0109(8)
C38 0.0510(15) 0.0524(15) 0.0312(12) -0.0011(10) 0.0141(11) 0.0233(12)
C39 0.0274(11) 0.0506(15) 0.0435(13) 0.0151(11) 0.0140(10) 0.0054(10)
C40 0.0317(11) 0.0451(13) 0.0337(11) 0.0124(9) 0.0044(9) 0.0146(9)
C41 0.0539(16) 0.0461(15) 0.0479(15) 0.0200(12) -0.0058(13) 0.0017(12)
C42 0.0352(12) 0.0618(17) 0.0388(13) 0.0152(12) -0.0092(10) -0.0013(12)
C43 0.0225(9) 0.0338(10) 0.0220(9) 0.0048(8) 0.0064(7) 0.0061(8)
C44 0.0281(13) 0.122(3) 0.103(3) -0.082(2) 0.0255(14) -0.0282(15)
C45 0.0330(11) 0.0379(12) 0.0313(11) -0.0077(9) 0.0072(9) 0.0072(9)
C46 0.0465(14) 0.0511(15) 0.0464(14) 0.0046(11) -0.0042(11) -0.0251(12)
C47 0.082(2) 0.0254(12) 0.0565(18) -0.0119(12) -0.0128(17) 0.0084(13)
C48 0.0515(15) 0.0405(13) 0.0260(11) -0.0044(9) 0.0027(10) 0.0025(11)
C49 0.0178(8) 0.0151(7) 0.0149(7) 0.0005(6) 0.0035(6) -0.0009(6)
C50 0.0160(7) 0.0188(8) 0.0193(8) 0.0023(6) 0.0025(6) 0.0006(6)
C51 0.0151(8) 0.0249(9) 0.0243(9) 0.0048(7) 0.0034(7) -0.0009(7)
C52 0.0206(8) 0.0203(8) 0.0229(9) 0.0032(7) 0.0062(7) -0.0020(6)
C53 0.0208(8) 0.0196(8) 0.0196(8) 0.0059(7) 0.0030(7) 0.0000(6)
C54 0.0166(7) 0.0172(8) 0.0166(8) 0.0016(6) 0.0025(6) 0.0002(6)
C55 0.0156(8) 0.0266(9) 0.0257(9) 0.0086(7) 0.0011(7) -0.0009(7)
C56 0.0244(10) 0.0304(11) 0.0426(12) 0.0070(9) 0.0029(9) 0.0056(8)
C57 0.0233(10) 0.0411(12) 0.0289(10) 0.0057(9) -0.0046(8) -0.0011(9)
C58 0.0215(9) 0.0307(10) 0.0334(10) 0.0157(8) 0.0068(8) -0.0025(7)
C59 0.0241(10) 0.0495(13) 0.0311(11) 0.0132(10) 0.0091(8) 0.0004(9)
C60 0.0363(12) 0.0337(12) 0.0555(15) 0.0076(11) 0.0090(11) -0.0121(10)
C61 0.0177(8) 0.0241(9) 0.0193(8) 0.0083(7) 0.0025(6) 0.0004(7)
C62 0.0231(9) 0.0404(12) 0.0219(9) 0.0076(8) -0.0020(7) -0.0014(8)
C63 0.0258(10) 0.0287(10) 0.0352(11) 0.0073(8) 0.0040(8) 0.0084(8)
C64 0.0169(7) 0.0164(7) 0.0140(7) 0.0031(6) 0.0029(6) 0.0001(6)
C65 0.0165(7) 0.0181(8) 0.0160(8) 0.0027(6) 0.0021(6) -0.0009(6)
C66 0.0199(8) 0.0194(8) 0.0212(8) -0.0006(7) 0.0012(7) -0.0007(6)
C67 0.0219(8) 0.0194(8) 0.0235(9) -0.0006(7) 0.0040(7) 0.0017(7)
C68 0.0152(8) 0.0234(9) 0.0253(9) 0.0000(7) 0.0018(7) 0.0016(6)
C69 0.0168(8) 0.0183(8) 0.0175(8) 0.0016(6) 0.0028(6) -0.0023(6)
C70 0.0160(8) 0.0209(8) 0.0200(8) -0.0031(7) 0.0006(6) -0.0007(6)
C71 0.0237(10) 0.0304(11) 0.0425(13) 0.0022(9) 0.0036(9) -0.0074(8)
C72 0.0237(10) 0.0371(11) 0.0212(9) -0.0034(8) -0.0029(7) 0.0025(8)
C73 0.0217(9) 0.0265(10) 0.0361(11) -0.0115(8) 0.0010(8) 0.0033(7)
C74 0.0287(11) 0.0463(13) 0.0407(13) -0.0182(11) 0.0097(9) -0.0003(10)
C75 0.0425(14) 0.0318(12) 0.0598(16) -0.0025(11) 0.0008(12) 0.0160(10)
C76 0.0146(8) 0.0234(8) 0.0229(9) -0.0021(7) 0.0021(6) -0.0020(6)
C77 0.0212(9) 0.0252(9) 0.0323(10) -0.0008(8) 0.0036(8) -0.0045(7)
C78 0.0290(10) 0.0346(11) 0.0294(11) 0.0003(9) -0.0063(9) -0.0004(9)

loop_
_atom_type_symbol
_atom_type_description
_atom_type_scat_dispersion_real
_atom_type_scat_dispersion_imag
_atom_type_scat_source
C C 0.0033 0.0016 'International Tables Vol C Tables 4.2.6.8 and 6.1.1.4'
H H 0.0000 0.0000 'International Tables Vol C Tables 4.2.6.8 and 6.1.1.4'
Si Si 0.0817 0.0704 'International Tables Vol C Tables 4.2.6.8 and 6.1.1.4'

loop_
_geom_angle_atom_site_label_1
_geom_angle_atom_site_label_2
_geom_angle_atom_site_label_3
_geom_angle
Si4 Si1 Si2 99.58(2)
Si4 Si1 Si6 77.98(2)
Si2 Si1 Si6 99.03(2)
Si4 Si1 Si3 56.768(18)
Si2 Si1 Si3 57.572(18)
Si6 Si1 Si3 55.808(18)
C31 Si2 Si1 110.70(6)
C31 Si2 Si7 110.88(6)
Si1 Si2 Si7 126.67(3)
C31 Si2 Si3 125.53(6)
Si1 Si2 Si3 67.10(2)
Si7 Si2 Si3 111.05(3)
Si6 Si3 Si4 77.74(2)
Si6 Si3 Si2 97.84(2)
Si4 Si3 Si2 96.96(2)
Si6 Si3 Si1 56.514(18)
Si4 Si3 Si1 55.618(18)
Si2 Si3 Si1 55.328(18)
C16 Si4 Si1 135.79(6)
C16 Si4 Si3 118.03(6)
Si1 Si4 Si3 67.61(2)
C16 Si4 Si5 130.51(6)
Si1 Si4 Si5 89.56(2)
Si3 Si4 Si5 94.22(2)
C64 Si5 C49 106.71(7)
C64 Si5 Si6 129.59(5)
C49 Si5 Si6 107.12(5)
C64 Si5 Si4 108.79(5)
C49 Si5 Si4 128.19(5)
Si6 Si5 Si4 76.70(2)
C1 Si6 Si3 131.28(6)
C1 Si6 Si1 118.80(6)
Si3 Si6 Si1 67.68(2)
C1 Si6 Si5 131.38(6)
Si3 Si6 Si5 94.99(2)
Si1 Si6 Si5 89.05(2)
C48 Si7 C46 111.32(12)
C48 Si7 C47 108.03(14)
C46 Si7 C47 106.40(15)
C48 Si7 Si2 111.95(9)
C46 Si7 Si2 107.67(9)
C47 Si7 Si2 111.36(10)
C2 C1 C6 118.26(15)
C2 C1 Si6 121.83(13)
C6 C1 Si6 119.81(13)
C3 C2 C1 119.68(17)
C3 C2 C7 117.85(16)
C1 C2 C7 122.48(16)
C4 C3 C2 122.28(18)
C4 C3 H1 121.0(13)
C2 C3 H1 116.7(13)
C3 C4 C5 117.59(17)
C3 C4 C10 120.74(18)
C5 C4 C10 121.64(19)
C4 C5 C6 122.55(18)
C4 C5 H2 119.7(13)
C6 C5 H2 117.7(13)
C5 C6 C1 119.48(17)
C5 C6 C13 117.10(16)
C1 C6 C13 123.42(16)
C8 C7 C2 111.97(17)
C8 C7 C9 110.7(2)
C2 C7 C9 112.38(17)
C8 C7 H3 106.3(14)
C2 C7 H3 108.8(14)
C9 C7 H3 106.3(14)
C7 C8 H4 111.2(17)
C7 C8 H5 109.0(16)
H4 C8 H5 108(2)
C7 C8 H6 110.7(19)
H4 C8 H6 112(2)
H5 C8 H6 106(2)
C7 C9 H7 110.1(17)
C7 C9 H8 110.4(17)
H7 C9 H8 107(2)
C7 C9 H9 110.1(17)
H7 C9 H9 112(2)
H8 C9 H9 107(2)
C11 C10 C4 110.1(2)
C11 C10 C12 111.8(2)
C4 C10 C12 112.97(19)
C11 C10 H10 107.1(14)
C4 C10 H10 107.3(14)
C12 C10 H10 107.3(14)
C10 C11 H11 115(2)
C10 C11 H12 111.1(19)
H11 C11 H12 112(3)
C10 C11 H13 111.4(16)
H11 C11 H13 104(2)
H12 C11 H13 102(2)
C10 C12 H14 113(2)
C10 C12 H15 110.4(18)
H14 C12 H15 108(3)
C10 C12 H16 108(2)
H14 C12 H16 112(3)
H15 C12 H16 105(3)
C6 C13 C14 110.57(16)
C6 C13 C15 111.87(17)
C14 C13 C15 111.29(17)
C6 C13 H17 108.6(11)
C14 C13 H17 107.6(11)
C15 C13 H17 106.7(11)
C13 C14 H18 112.9(13)
C13 C14 H19 108.9(15)
H18 C14 H19 106(2)
C13 C14 H20 109.6(14)
H18 C14 H20 108.8(19)
H19 C14 H20 110(2)
C13 C15 H21 107.2(15)
C13 C15 H22 108.2(16)
H21 C15 H22 111(2)
C13 C15 H23 112.3(14)
H21 C15 H23 112(2)
H22 C15 H23 107(2)
C17 C16 C21 118.34(15)
C17 C16 Si4 122.86(14)
C21 C16 Si4 118.70(13)
C18 C17 C16 119.37(18)
C18 C17 C22 118.21(17)
C16 C17 C22 122.41(16)
C19 C18 C17 122.35(19)
C19 C18 H31 124.2(13)
C17 C18 H31 113.4(13)
C20 C19 C18 117.91(17)
C20 C19 C25 119.1(2)
C18 C19 C25 123.0(2)
C19 C20 C21 122.27(18)
C19 C20 H32 117.9(12)
C21 C20 H32 119.8(12)
C20 C21 C16 119.60(17)
C20 C21 C28 116.77(16)
C16 C21 C28 123.63(15)
C24 C22 C17 111.06(18)
C24 C22 C23 110.02(19)
C17 C22 C23 112.16(17)
C24 C22 H24 107.8(13)
C17 C22 H24 107.3(13)
C23 C22 H24 108.3(13)
C22 C23 H25 110.2(15)
C22 C23 H26 109.2(17)
H25 C23 H26 111(2)
C22 C23 H27 108.8(13)
H25 C23 H27 110(2)
H26 C23 H27 108(2)
C22 C24 H28 107.7(19)
C22 C24 H29 110.2(16)
H28 C24 H29 112(2)
C22 C24 H30 111.5(16)
H28 C24 H30 109(2)
H29 C24 H30 107(2)
C26 C25 C27 113.2(2)
C26 C25 C19 113.46(19)
C27 C25 C19 109.7(2)
C26 C25 H33 87.9(18)
C27 C25 H33 115.4(19)
C19 C25 H33 115.7(19)
C25 C26 H34 109.5
C25 C26 H35 109.5
H34 C26 H35 109.5
C25 C26 H36 109.5
H34 C26 H36 109.5
H35 C26 H36 109.5
C25 C27 H37 109.6(17)
C25 C27 H38 108(2)
H37 C27 H38 106(3)
C25 C27 H39 109(2)
H37 C27 H39 111(3)
H38 C27 H39 113(3)
C21 C28 C29 111.31(16)
C21 C28 C30 112.66(16)
C29 C28 C30 109.77(16)
C21 C28 H40 108.2(12)
C29 C28 H40 109.1(12)
C30 C28 H40 105.6(12)
C28 C29 H41 112.1(14)
C28 C29 H42 110.2(14)
H41 C29 H42 109.2(19)
C28 C29 H43 110.4(14)
H41 C29 H43 108(2)
H42 C29 H43 106.4(19)
C28 C30 H44 111.5(15)
C28 C30 H45 110.0(14)
H44 C30 H45 106(2)
C28 C30 H46 111.4(15)
H44 C30 H46 110(2)
H45 C30 H46 108(2)
C36 C31 C32 118.01(15)
C36 C31 Si2 124.33(13)
C32 C31 Si2 117.60(12)
C33 C32 C31 119.80(16)
C33 C32 C37 116.97(16)
C31 C32 C37 123.19(16)
C34 C33 C32 122.32(17)
C34 C33 H47 119.9(12)
C32 C33 H47 117.8(12)
C33 C34 C35 117.64(17)
C33 C34 C40 120.58(18)
C35 C34 C40 121.71(18)
C34 C35 C36 122.52(17)
C34 C35 H48 117.6(14)
C36 C35 H48 119.9(14)
C35 C36 C31 119.63(16)
C35 C36 C43 118.70(16)
C31 C36 C43 121.62(15)
C32 C37 C39 111.49(18)
C32 C37 C38 112.07(17)
C39 C37 C38 109.45(19)
C32 C37 H49 108.8(12)
C39 C37 H49 107.6(12)
C38 C37 H49 107.3(12)
C37 C38 H50 108.9(17)
C37 C38 H51 109.9(15)
H50 C38 H51 110(2)
C37 C38 H52 110.4(15)
H50 C38 H52 109(2)
H51 C38 H52 109(2)
C37 C39 H53 108.7(15)
C37 C39 H54 112.2(16)
H53 C39 H54 106(2)
C37 C39 H55 112.2(16)
H53 C39 H55 111(2)
H54 C39 H55 106(2)
C42 C40 C41 110.0(2)
C42 C40 C34 110.37(19)
C41 C40 C34 112.6(2)
C42 C40 H56 108.0(14)
C41 C40 H56 108.5(15)
C34 C40 H56 107.2(14)
C40 C41 H60 109.9(18)
C40 C41 H61 109.4(17)
H60 C41 H61 109(2)
C40 C41 H62 104.0(19)
H60 C41 H62 114(3)
H61 C41 H62 111(3)
C40 C42 H57 107.3(17)
C40 C42 H58 108.0(17)
H57 C42 H58 117(2)
C40 C42 H59 110.3(15)
H57 C42 H59 108(2)
H58 C42 H59 106(2)
C44 C43 C45 110.2(2)
C44 C43 C36 109.83(18)
C45 C43 C36 114.33(16)
C44 C43 H63 111.2(15)
C45 C43 H63 105.4(15)
C36 C43 H63 105.7(15)
C43 C44 H44A 109.5
C43 C44 H44B 109.5
H44A C44 H44B 109.5
C43 C44 H44C 109.5
H44A C44 H44C 109.5
H44B C44 H44C 109.5
C43 C45 H67 110.8(13)
C43 C45 H68 115.2(19)
H67 C45 H68 108(2)
C43 C45 H69 111.4(17)
H67 C45 H69 108(2)
H68 C45 H69 103(2)
Si7 C46 H70 109.5
Si7 C46 H71 109.5
H70 C46 H71 109.5
Si7 C46 H72 109.5
H70 C46 H72 109.5
H71 C46 H72 109.5
Si7 C47 H73 106(2)
Si7 C47 H74 110(2)
H73 C47 H74 114(3)
Si7 C47 H75 107(2)
H73 C47 H75 107(3)
H74 C47 H75 112(3)
Si7 C48 H76 114(2)
Si7 C48 H77 112.1(18)
H76 C48 H77 107(3)
Si7 C48 H78 108.3(18)
H76 C48 H78 110(3)
H77 C48 H78 106(2)
C54 C49 C50 117.37(14)
C54 C49 Si5 115.76(12)
C50 C49 Si5 126.87(12)
C51 C50 C49 119.99(15)
C51 C50 C55 116.10(15)
C49 C50 C55 123.91(14)
C52 C51 C50 122.47(16)
C52 C51 H79 119.2(12)
C50 C51 H79 118.4(12)
C53 C52 C51 117.54(16)
C53 C52 C58 121.21(16)
C51 C52 C58 121.24(16)
C52 C53 C54 122.31(16)
C52 C53 H80 119.1(12)
C54 C53 H80 118.6(12)
C53 C54 C49 120.29(15)
C53 C54 C61 116.53(14)
C49 C54 C61 123.17(14)
C50 C55 C56 111.62(16)
C50 C55 C57 112.26(16)
C56 C55 C57 109.50(16)
C50 C55 H81 109.1(13)
C56 C55 H81 107.6(13)
C57 C55 H81 106.6(13)
C55 C56 H82 109.5(15)
C55 C56 H83 110.6(16)
H82 C56 H83 108(2)
C55 C56 H84 112.3(16)
H82 C56 H84 107(2)
H83 C56 H84 109(2)
C55 C57 H85 114.6(16)
C55 C57 H86 114.0(13)
H85 C57 H86 101(2)
C55 C57 H87 111.7(14)
H85 C57 H87 110(2)
H86 C57 H87 105.2(18)
C59 C58 C52 110.96(17)
C59 C58 C60 110.28(18)
C52 C58 C60 112.03(17)
C59 C58 H88 106.9(12)
C52 C58 H88 106.8(12)
C60 C58 H88 109.7(13)
C58 C59 H89 113.2(13)
C58 C59 H90 111.4(16)
H89 C59 H90 108(2)
C58 C59 H91 111.8(16)
H89 C59 H91 106(2)
H90 C59 H91 106(2)
C58 C60 H92 110.8(16)
C58 C60 H93 111.3(15)
H92 C60 H93 112(2)
C58 C60 H94 109.2(16)
H92 C60 H94 103(2)
H93 C60 H94 110(2)
C54 C61 C62 111.92(15)
C54 C61 C63 110.82(15)
C62 C61 C63 111.56(16)
C54 C61 H95 107.9(11)
C62 C61 H95 106.0(11)
C63 C61 H95 108.4(12)
C61 C62 H96 109.3(13)
C61 C62 H97 109.8(13)
H96 C62 H97 107.9(19)
C61 C62 H98 111.5(15)
H96 C62 H98 111(2)
H97 C62 H98 107(2)
C61 C63 H99 109.7(15)
C61 C63 H100 111.5(13)
H99 C63 H100 105.2(19)
C61 C63 H101 112.2(14)
H99 C63 H101 110(2)
H100 C63 H101 107.5(19)
C65 C64 C69 117.67(15)
C65 C64 Si5 116.29(12)
C69 C64 Si5 126.04(12)
C66 C65 C64 120.42(15)
C66 C65 C70 116.53(15)
C64 C65 C70 123.05(15)
C67 C66 C65 121.84(16)
C67 C66 H102 120.2(12)
C65 C66 H102 118.0(12)
C66 C67 C68 117.65(16)
C66 C67 C73 121.36(16)
C68 C67 C73 120.99(16)
C67 C68 C69 122.61(16)
C67 C68 H103 119.3(12)
C69 C68 H103 118.1(12)
C68 C69 C64 119.81(15)
C68 C69 C76 116.88(15)
C64 C69 C76 123.30(15)
C65 C70 C72 111.91(15)
C65 C70 C71 110.95(15)
C72 C70 C71 111.21(16)
C65 C70 H104 106.4(11)
C72 C70 H104 106.5(12)
C71 C70 H104 109.6(12)
C70 C71 H105 111.4(16)
C70 C71 H106 111.4(14)
H105 C71 H106 109(2)
C70 C71 H107 112.2(15)
H105 C71 H107 106(2)
H106 C71 H107 107(2)
C70 C72 H108 110.0(15)
C70 C72 H109 110.8(14)
H108 C72 H109 112(2)
C70 C72 H110 110.7(14)
H108 C72 H110 105(2)
H109 C72 H110 108.3(19)
C67 C73 C75 111.18(18)
C67 C73 C74 111.08(17)
C75 C73 C74 110.74(19)
C67 C73 H111 106.8(13)
C75 C73 H111 108.1(13)
C74 C73 H111 108.7(13)
C73 C74 H112 113.1(14)
C73 C74 H113 109.0(17)
H112 C74 H113 108(2)
C73 C74 H114 110.5(15)
H112 C74 H114 108(2)
H113 C74 H114 109(2)
C73 C75 H115 110.1(17)
C73 C75 H116 111.5(17)
H115 C75 H116 109(2)
C73 C75 H117 110.1(15)
H115 C75 H117 110(2)
H116 C75 H117 107(2)
C77 C76 C69 111.34(15)
C77 C76 C78 110.30(16)
C69 C76 C78 112.45(15)
C77 C76 H118 107.4(11)
C69 C76 H118 107.4(11)
C78 C76 H118 107.7(11)
C76 C77 H119 112.0(14)
C76 C77 H120 110.3(14)
H119 C77 H120 106.3(19)
C76 C77 H121 110.7(15)
H119 C77 H121 108(2)
H120 C77 H121 109(2)
C76 C78 H122 110.8(16)
C76 C78 H123 111.0(15)
H122 C78 H123 104(2)
C76 C78 H124 112.1(15)
H122 C78 H124 111(2)
H123 C78 H124 108(2)
C80A C79A H79A 109.5
C80A C79A H79B 109.5
H79A C79A H79B 109.5
C80A C79A H79C 109.5
H79A C79A H79C 109.5
H79B C79A H79C 109.5
C81A C80A C79A 114.6(6)
C81A C80A H80A 108.6
C79A C80A H80A 108.6
C81A C80A H80B 108.6
C79A C80A H80B 108.6
H80A C80A H80B 107.6
C82A C81A C80A 114.8(6)
C82A C81A H81A 108.6
C80A C81A H81A 108.6
C82A C81A H81B 108.6
C80A C81A H81B 108.6
H81A C81A H81B 107.6
C81A C82A C83A 113.8(6)
C81A C82A H82A 108.8
C83A C82A H82A 108.8
C81A C82A H82B 108.8
C83A C82A H82B 108.8
H82A C82A H82B 107.7
C84A C83A C82A 113.6(7)
C84A C83A H83A 108.8
C82A C83A H83A 108.8
C84A C83A H83B 108.8
C82A C83A H83B 108.8
H83A C83A H83B 107.7
C83A C84A H84A 109.5
C83A C84A H84B 109.5
H84A C84A H84B 109.5
C83A C84A H84C 109.5
H84A C84A H84C 109.5
H84B C84A H84C 109.5
C80B C79B H79D 109.5
C80B C79B H79E 109.5
H79D C79B H79E 109.5
C80B C79B H79F 109.5
H79D C79B H79F 109.5
H79E C79B H79F 109.5
C81B C80B C79B 119.6(9)
C81B C80B H80C 107.4
C79B C80B H80C 107.4
C81B C80B H80D 107.4
C79B C80B H80D 107.4
H80C C80B H80D 107.0
C80B C81B C82B 113.3(10)
C80B C81B H81C 108.9
C82B C81B H81C 108.9
C80B C81B H81D 108.9
C82B C81B H81D 108.9
H81C C81B H81D 107.7
C81B C82B C83B 112.6(12)
C81B C82B H82C 109.1
C83B C82B H82C 109.1
C81B C82B H82D 109.1
C83B C82B H82D 109.1
H82C C82B H82D 107.8
C82B C83B C84B 118.2(14)
C82B C83B H83C 107.8
C84B C83B H83C 107.8
C82B C83B H83D 107.8
C84B C83B H83D 107.8
H83C C83B H83D 107.1
C83B C84B H84D 109.5
C83B C84B H84E 109.5
H84D C84B H84E 109.5
C83B C84B H84F 109.5
H84D C84B H84F 109.5
H84E C84B H84F 109.5

loop_
_geom_bond_atom_site_label_1
_geom_bond_atom_site_label_2
_geom_bond_distance
Si1 Si4 2.3312(6)
Si1 Si2 2.3318(7)
Si1 Si6 2.3547(6)
Si1 Si3 2.6118(6)
Si2 C31 1.9036(17)
Si2 Si7 2.3696(7)
Si2 Si3 2.3932(7)
Si3 Si6 2.3354(6)
Si3 Si4 2.3627(6)
Si4 C16 1.8962(17)
Si4 Si5 2.3768(6)
Si5 C64 1.9121(17)
Si5 C49 1.9222(16)
Si5 Si6 2.3750(6)
Si6 C1 1.8967(17)
Si7 C48 1.863(2)
Si7 C46 1.872(3)
Si7 C47 1.873(3)
C1 C2 1.413(2)
C1 C6 1.418(2)
C2 C3 1.393(3)
C2 C7 1.522(3)
C3 C4 1.385(3)
C3 H1 1.00(2)
C4 C5 1.386(3)
C4 C10 1.519(3)
C5 C6 1.389(3)
C5 H2 0.95(2)
C6 C13 1.518(3)
C7 C8 1.515(3)
C7 C9 1.524(3)
C7 H3 0.94(2)
C8 H4 1.02(3)
C8 H5 0.89(3)
C8 H6 1.03(3)
C9 H7 0.99(3)
C9 H8 0.95(3)
C9 H9 0.98(3)
C10 C11 1.509(4)
C10 C12 1.527(3)
C10 H10 1.03(2)
C11 H11 0.96(3)
C11 H12 1.00(3)
C11 H13 1.02(3)
C12 H14 1.02(4)
C12 H15 0.97(3)
C12 H16 0.91(3)
C13 C14 1.525(3)
C13 C15 1.532(3)
C13 H17 0.950(18)
C14 H18 0.99(2)
C14 H19 0.96(3)
C14 H20 0.97(2)
C15 H21 0.97(3)
C15 H22 1.03(3)
C15 H23 0.95(2)
C16 C17 1.410(2)
C16 C21 1.418(2)
C17 C18 1.401(3)
C17 C22 1.517(3)
C18 C19 1.385(3)
C18 H31 0.94(2)
C19 C20 1.376(3)
C19 C25 1.528(3)
C20 C21 1.398(2)
C20 H32 1.00(2)
C21 C28 1.519(3)
C22 C24 1.515(3)
C22 C23 1.527(3)
C22 H24 0.93(2)
C23 H25 0.98(3)
C23 H26 0.99(3)
C23 H27 0.93(2)
C24 H28 0.97(3)
C24 H29 0.91(3)
C24 H30 0.99(3)
C25 C26 1.490(3)
C25 C27 1.512(4)
C25 H33 1.13(4)
C26 H34 0.9800
C26 H35 0.9800
C26 H36 0.9800
C27 H37 0.97(3)
C27 H38 1.03(4)
C27 H39 0.92(3)
C28 C29 1.528(3)
C28 C30 1.529(3)
C28 H40 0.96(2)
C29 H41 0.98(3)
C29 H42 0.99(2)
C29 H43 1.01(3)
C30 H44 0.95(3)
C30 H45 0.99(2)
C30 H46 1.01(3)
C31 C36 1.414(2)
C31 C32 1.415(2)
C32 C33 1.395(3)
C32 C37 1.524(2)
C33 C34 1.377(3)
C33 H47 1.00(2)
C34 C35 1.385(3)
C34 C40 1.519(3)
C35 C36 1.391(3)
C35 H48 0.91(2)
C36 C43 1.518(2)
C37 C39 1.524(3)
C37 C38 1.532(3)
C37 H49 0.99(2)
C38 H50 0.98(3)
C38 H51 0.96(3)
C38 H52 1.00(3)
C39 H53 0.97(3)
C39 H54 0.95(3)
C39 H55 0.93(3)
C40 C42 1.516(4)
C40 C41 1.517(3)
C40 H56 1.02(3)
C41 H60 1.08(4)
C41 H61 1.02(3)
C41 H62 1.00(3)
C42 H57 1.06(3)
C42 H58 0.98(3)
C42 H59 1.06(3)
C43 C44 1.507(3)
C43 C45 1.514(3)
C43 H63 0.98(3)
C44 H44A 0.9800
C44 H44B 0.9800
C44 H44C 0.9800
C45 H67 0.98(2)
C45 H68 0.91(3)
C45 H69 0.92(3)
C46 H70 0.9800
C46 H71 0.9800
C46 H72 0.9800
C47 H73 0.94(3)
C47 H74 0.98(4)
C47 H75 0.94(3)
C48 H76 0.91(3)
C48 H77 0.92(3)
C48 H78 0.92(3)
C49 C54 1.415(2)
C49 C50 1.418(2)
C50 C51 1.392(2)
C50 C55 1.522(2)
C51 C52 1.389(2)
C51 H79 0.96(2)
C52 C53 1.375(2)
C52 C58 1.523(2)
C53 C54 1.397(2)
C53 H80 0.94(2)
C54 C61 1.525(2)
C55 C56 1.522(3)
C55 C57 1.529(3)
C55 H81 0.95(2)
C56 H82 1.01(3)
C56 H83 0.93(3)
C56 H84 0.99(3)
C57 H85 0.96(3)
C57 H86 1.02(2)
C57 H87 0.97(2)
C58 C59 1.516(3)
C58 C60 1.524(3)
C58 H88 0.95(2)
C59 H89 1.01(2)
C59 H90 0.93(3)
C59 H91 0.95(3)
C60 H92 0.93(3)
C60 H93 1.07(3)
C60 H94 0.94(3)
C61 C62 1.529(3)
C61 C63 1.529(3)
C61 H95 0.951(19)
C62 H96 0.96(2)
C62 H97 0.97(2)
C62 H98 0.97(3)
C63 H99 0.95(3)
C63 H100 1.01(2)
C63 H101 0.99(2)
C64 C65 1.413(2)
C64 C69 1.417(2)
C65 C66 1.398(2)
C65 C70 1.522(2)
C66 C67 1.383(2)
C66 H102 1.00(2)
C67 C68 1.388(2)
C67 C73 1.515(2)
C68 C69 1.391(2)
C68 H103 0.96(2)
C69 C76 1.521(2)
C70 C72 1.527(3)
C70 C71 1.529(3)
C70 H104 0.95(2)
C71 H105 0.95(3)
C71 H106 1.03(3)
C71 H107 0.97(3)
C72 H108 0.95(3)
C72 H109 0.95(3)
C72 H110 0.99(2)
C73 C75 1.519(3)
C73 C74 1.527(3)
C73 H111 0.97(2)
C74 H112 1.02(3)
C74 H113 0.96(3)
C74 H114 0.93(3)
C75 H115 0.96(3)
C75 H116 0.95(3)
C75 H117 0.96(3)
C76 C77 1.521(3)
C76 C78 1.529(3)
C76 H118 0.968(19)
C77 H119 0.96(2)
C77 H120 0.95(2)
C77 H121 0.94(2)
C78 H122 0.93(3)
C78 H123 0.99(3)
C78 H124 0.94(3)
C79A C80A 1.537(8)
C79A H79A 0.9800
C79A H79B 0.9800
C79A H79C 0.9800
C80A C81A 1.464(8)
C80A H80A 0.9900
C80A H80B 0.9900
C81A C82A 1.468(8)
C81A H81A 0.9900
C81A H81B 0.9900
C82A C83A 1.529(9)
C82A H82A 0.9900
C82A H82B 0.9900
C83A C84A 1.539(10)
C83A H83A 0.9900
C83A H83B 0.9900
C84A H84A 0.9800
C84A H84B 0.9800
C84A H84C 0.9800
C79B C80B 1.638(11)
C79B H79D 0.9800
C79B H79E 0.9800
C79B H79F 0.9800
C80B C81B 1.379(11)
C80B H80C 0.9900
C80B H80D 0.9900
C81B C82B 1.461(13)
C81B H81C 0.9900
C81B H81D 0.9900
C82B C83B 1.523(15)
C82B H82C 0.9900
C82B H82D 0.9900
C83B C84B 1.553(15)
C83B H83C 0.9900
C83B H83D 0.9900
C84B H84D 0.9800
C84B H84E 0.9800
C84B H84F 0.9800
